data_4079402
loop_
_publ_author_name
'Arii, Hidekazu'
'Hashimoto, Rei'
'Mochida, Kunio'
'Kawashima, Takayuki'

_publ_section_title
;
 Syntheses of Di- and Trinuclear Platinum Complexes with Multibridged
 Germanium Centers Derived from Unsymmetrical Digermanes
;
_journal_issue 18
_journal_name_full Organometallics
_journal_page_first 6635
_journal_paper_doi 10.1021/om3007147
_journal_volume 31
_journal_year 2012
_chemical_formula_sum 'C116 H108 Ge P8 Pt4'
_chemical_formula_weight 2602.73
_space_group_IT_number 14
_symmetry_cell_setting monoclinic
_symmetry_space_group_name_Hall '-P 2ybc'
_symmetry_space_group_name_H-M 'P 1 21/c 1'
_atom_sites_solution_hydrogens geom
_atom_sites_solution_primary direct
_atom_sites_solution_secondary difmap
_audit_creation_method SHELXL-97
_cell_angle_alpha 90.00
_cell_angle_beta 97.1190(10)
_cell_angle_gamma 90.00
_cell_formula_units_Z 4
_cell_length_a 14.8891(16)
_cell_length_b 15.1772(16)
_cell_length_c 47.112(5)
_cell_measurement_reflns_used 9905
_cell_measurement_temperature 123
_cell_measurement_theta_max 27.50
_cell_measurement_theta_min 2.35
_cell_volume 10564.1(19)
_computing_cell_refinement 'APEX2 (Bruker AXS, 2006)'
_computing_data_collection 'APEX2 (Bruker AXS, 2006)'
_computing_data_reduction 'SAINT (Bruker AXS, 2004)'
_computing_molecular_graphics 'XSHEL (Bruker AXS,2002)'
_computing_publication_material 'XCIF (Bruker AXS, 2001)'
_computing_structure_refinement 'SHELXL-97 (Sheldrick, 1997)'
_computing_structure_solution 'SHELXS-97 (Sheldrick, 1997)'
_diffrn_ambient_temperature 123
_diffrn_detector_area_resol_mean 8.333
_diffrn_measured_fraction_theta_full 0.974
_diffrn_measured_fraction_theta_max 0.974
_diffrn_measurement_device_type 'Bruker APEXII CCD area detector'
_diffrn_measurement_method 'phi and omega scans'
_diffrn_radiation_monochromator 'Bruker Helios multilayer confocal mirror'
_diffrn_radiation_source 'Bruker TXS fine-focus rotating anode'
_diffrn_radiation_type MoK\a
_diffrn_radiation_wavelength 0.71073
_diffrn_reflns_av_R_equivalents 0.0459
_diffrn_reflns_av_sigmaI/netI 0.0608
_diffrn_reflns_limit_h_max 19
_diffrn_reflns_limit_h_min -12
_diffrn_reflns_limit_k_max 19
_diffrn_reflns_limit_k_min -19
_diffrn_reflns_limit_l_max 60
_diffrn_reflns_limit_l_min -53
_diffrn_reflns_number 57569
_diffrn_reflns_theta_full 27.52
_diffrn_reflns_theta_max 27.52
_diffrn_reflns_theta_min 1.38
_exptl_absorpt_coefficient_mu 5.727
_exptl_absorpt_correction_T_max 0.3285
_exptl_absorpt_correction_T_min 0.2784
_exptl_absorpt_correction_type empirical
_exptl_absorpt_process_details
;
SADABS Sheldrick 1996
;
_exptl_crystal_colour brown
_exptl_crystal_density_diffrn 1.636
_exptl_crystal_density_method 'not measured'
_exptl_crystal_description plate
_exptl_crystal_F_000 5072
_exptl_crystal_size_max 0.30
_exptl_crystal_size_mid 0.25
_exptl_crystal_size_min 0.25
_refine_diff_density_max 3.730
_refine_diff_density_min -3.423
_refine_diff_density_rms 0.246
_refine_ls_extinction_method none
_refine_ls_goodness_of_fit_ref 1.071
_refine_ls_hydrogen_treatment constr
_refine_ls_matrix_type full
_refine_ls_number_parameters 1162
_refine_ls_number_reflns 23722
_refine_ls_number_restraints 84
_refine_ls_restrained_S_all 1.071
_refine_ls_R_factor_all 0.0666
_refine_ls_R_factor_gt 0.0572
_refine_ls_shift/su_max 0.002
_refine_ls_shift/su_mean 0.000
_refine_ls_structure_factor_coef Fsqd
_refine_ls_weighting_details 'calc w=1/[\s^2^(Fo^2^)+(0.0280P)^2^+240.0000P] where P=(Fo^2^+2Fc^2^)/3'
_refine_ls_weighting_scheme calc
_refine_ls_wR_factor_gt 0.1350
_refine_ls_wR_factor_ref 0.1397
_reflns_number_gt 20694
_reflns_number_total 23722
_reflns_threshold_expression >2sigma(I)
_cod_data_source_file om3007147_si_002.cif
_cod_data_source_block complex6
_cod_depositor_comments
;
The following automatic conversions were performed:

'_symmetry_cell_setting' value 'Monoclinic' changed to 'monoclinic'
according to /home/saulius/struct/CIF-dictionaries/cif_core.dic
dictionary named 'cif_core.dic' version 2.4.2 from 2011-04-26.

Automatic conversion script
Id: cif_fix_values 1891 2012-01-12 08:04:46Z andrius 
;
_cod_original_cell_volume 10564(2)
_cod_original_sg_symbol_H-M 'P2(1)/c  '
_cod_database_code 4079402

loop_
_symmetry_equiv_pos_as_xyz
'x, y, z'
'-x, y+1/2, -z+1/2'
'-x, -y, -z'
'x, -y-1/2, z-1/2'

loop_
_atom_site_label
_atom_site_type_symbol
_atom_site_fract_x
_atom_site_fract_y
_atom_site_fract_z
_atom_site_U_iso_or_equiv
_atom_site_adp_type
_atom_site_occupancy
_atom_site_symmetry_multiplicity
_atom_site_calc_flag
_atom_site_refinement_flags
Pt1 Pt 1.00555(2) 0.18103(2) 0.173013(7) 0.01598(8) Uani 1 1 d .
Pt2 Pt 0.86826(2) 0.11808(2) 0.138072(7) 0.01615(8) Uani 1 1 d .
Pt3 Pt 1.08573(2) 0.28402(2) 0.095935(7) 0.01714(8) Uani 1 1 d .
Pt4 Pt 0.92411(2) 0.36232(2) 0.094916(7) 0.01643(8) Uani 1 1 d .
Ge1 Ge 0.96825(6) 0.23441(6) 0.124164(18) 0.01549(17) Uani 1 1 d .
P1 P 1.03617(15) 0.05080(15) 0.19556(5) 0.0178(4) Uani 1 1 d .
P2 P 0.80527(15) 0.08382(16) 0.17829(5) 0.0198(4) Uani 1 1 d .
P3 P 1.09619(15) 0.28985(15) 0.19122(5) 0.0198(4) Uani 1 1 d .
P4 P 1.21081(15) 0.22082(16) 0.11829(5) 0.0218(5) Uani 1 1 d .
P5 P 1.11121(16) 0.32561(17) 0.05094(5) 0.0246(5) Uani 1 1 d .
P6 P 0.97255(15) 0.49017(16) 0.07616(5) 0.0211(5) Uani 1 1 d .
P7 P 0.77394(14) 0.36789(15) 0.09399(5) 0.0178(4) Uani 1 1 d .
P8 P 0.78456(15) 0.09042(15) 0.09654(5) 0.0189(4) Uani 1 1 d .
C1 C 0.9500(6) 0.0156(6) 0.21791(18) 0.0204(17) Uani 1 1 d .
H1A H 0.9727 -0.0367 0.2292 0.025 Uiso 1 1 calc R
H1B H 0.9407 0.0633 0.2316 0.025 Uiso 1 1 calc R
C2 C 0.8588(6) -0.0072(6) 0.2007(2) 0.0228(18) Uani 1 1 d .
H2A H 0.8166 -0.0261 0.2142 0.027 Uiso 1 1 calc R
H2B H 0.8677 -0.0579 0.1881 0.027 Uiso 1 1 calc R
C3 C 1.1416(6) 0.0421(6) 0.2196(2) 0.0219(18) Uani 1 1 d .
C4 C 1.2230(6) 0.0323(6) 0.2087(2) 0.0253(19) Uani 1 1 d .
H4 H 1.2231 0.0259 0.1886 0.030 Uiso 1 1 calc R
C5 C 1.3048(6) 0.0317(7) 0.2264(2) 0.028(2) Uani 1 1 d .
H5 H 1.3600 0.0249 0.2185 0.034 Uiso 1 1 calc R
C6 C 1.3058(7) 0.0410(7) 0.2558(2) 0.029(2) Uani 1 1 d .
H6 H 1.3615 0.0401 0.2681 0.035 Uiso 1 1 calc R
C7 C 1.2259(7) 0.0517(7) 0.2670(2) 0.029(2) Uani 1 1 d .
H7 H 1.2266 0.0586 0.2871 0.035 Uiso 1 1 calc R
C8 C 1.1437(7) 0.0524(6) 0.2495(2) 0.0241(19) Uani 1 1 d .
H8 H 1.0889 0.0599 0.2576 0.029 Uiso 1 1 calc R
C9 C 1.0452(6) -0.0501(6) 0.17443(19) 0.0207(18) Uani 1 1 d .
C10 C 1.0808(7) -0.1267(7) 0.1872(2) 0.033(2) Uani 1 1 d .
H10 H 1.1028 -0.1259 0.2070 0.039 Uiso 1 1 calc R
C11 C 1.0855(8) -0.2046(7) 0.1720(3) 0.042(3) Uani 1 1 d .
H11 H 1.1138 -0.2551 0.1811 0.050 Uiso 1 1 calc R
C12 C 1.0492(10) -0.2082(9) 0.1440(3) 0.068(5) Uani 1 1 d .
H12 H 1.0500 -0.2616 0.1335 0.081 Uiso 1 1 calc R
C13 C 1.0112(14) -0.1329(11) 0.1310(3) 0.092(7) Uani 1 1 d .
H13 H 0.9848 -0.1355 0.1116 0.110 Uiso 1 1 calc R
C14 C 1.0108(10) -0.0540(8) 0.1455(3) 0.052(4) Uani 1 1 d .
H14 H 0.9872 -0.0024 0.1359 0.062 Uiso 1 1 calc R
C15 C 0.8017(6) 0.1718(6) 0.20493(18) 0.0215(18) Uani 1 1 d .
C16 C 0.8231(6) 0.2574(7) 0.1981(2) 0.026(2) Uani 1 1 d .
H16 H 0.8438 0.2695 0.1802 0.031 Uiso 1 1 calc R
C17 C 0.8146(8) 0.3259(7) 0.2174(2) 0.037(2) Uani 1 1 d .
H17 H 0.8303 0.3843 0.2127 0.045 Uiso 1 1 calc R
C18 C 0.7831(8) 0.3086(8) 0.2433(2) 0.037(3) Uani 1 1 d .
H18 H 0.7760 0.3556 0.2562 0.045 Uiso 1 1 calc R
C19 C 0.7621(8) 0.2237(8) 0.2505(2) 0.040(3) Uani 1 1 d .
H19 H 0.7418 0.2117 0.2684 0.048 Uiso 1 1 calc R
C20 C 0.7707(8) 0.1553(7) 0.2311(2) 0.033(2) Uani 1 1 d .
H20 H 0.7553 0.0969 0.2359 0.040 Uiso 1 1 calc R
C21 C 0.6846(6) 0.0519(7) 0.17579(19) 0.026(2) Uani 1 1 d .
C22 C 0.6571(7) -0.0348(8) 0.1753(3) 0.043(3) Uani 1 1 d .
H22 H 0.7013 -0.0802 0.1765 0.052 Uiso 1 1 calc R
C23 C 0.5662(9) -0.0571(9) 0.1732(3) 0.057(4) Uani 1 1 d .
H23 H 0.5481 -0.1172 0.1721 0.068 Uiso 1 1 calc R
C24 C 0.5038(8) 0.0071(10) 0.1726(3) 0.050(3) Uani 1 1 d .
H24 H 0.4418 -0.0083 0.1720 0.060 Uiso 1 1 calc R
C25 C 0.5277(8) 0.0937(10) 0.1730(3) 0.050(3) Uani 1 1 d .
H25 H 0.4829 0.1385 0.1725 0.060 Uiso 1 1 calc R
C26 C 0.6181(7) 0.1152(8) 0.1742(3) 0.041(3) Uani 1 1 d .
H26 H 0.6349 0.1756 0.1738 0.050 Uiso 1 1 calc R
C27 C 1.1903(7) 0.3037(6) 0.16979(19) 0.026(2) Uani 1 1 d .
H27A H 1.1714 0.3443 0.1537 0.031 Uiso 1 1 calc R
H27B H 1.2422 0.3309 0.1818 0.031 Uiso 1 1 calc R
C28 C 1.2211(6) 0.2159(6) 0.1577(2) 0.025(2) Uani 1 1 d .
H28A H 1.1833 0.1672 0.1637 0.031 Uiso 1 1 calc R
H28B H 1.2848 0.2040 0.1655 0.031 Uiso 1 1 calc R
C29 C 1.0516(6) 0.4023(6) 0.19114(19) 0.0226(18) Uani 1 1 d .
C30 C 1.0973(7) 0.4703(6) 0.2071(2) 0.029(2) Uani 1 1 d .
H30 H 1.1516 0.4578 0.2193 0.035 Uiso 1 1 calc R
C31 C 1.0638(8) 0.5555(7) 0.2054(2) 0.034(2) Uani 1 1 d .
H31 H 1.0951 0.6010 0.2164 0.041 Uiso 1 1 calc R
C32 C 0.9842(7) 0.5750(7) 0.1876(2) 0.029(2) Uani 1 1 d .
H32 H 0.9629 0.6340 0.1860 0.035 Uiso 1 1 calc R
C33 C 0.9370(7) 0.5097(6) 0.1724(2) 0.029(2) Uani 1 1 d .
H33 H 0.8817 0.5228 0.1609 0.034 Uiso 1 1 calc R
C34 C 0.9703(6) 0.4234(6) 0.1740(2) 0.0240(19) Uani 1 1 d .
H34 H 0.9373 0.3783 0.1633 0.029 Uiso 1 1 calc R
C35 C 1.1459(6) 0.2818(6) 0.22852(19) 0.0227(18) Uani 1 1 d .
C36 C 1.2375(7) 0.2775(7) 0.2378(2) 0.029(2) Uani 1 1 d .
H36 H 1.2798 0.2790 0.2243 0.034 Uiso 1 1 calc R
C37 C 1.2683(8) 0.2709(8) 0.2669(2) 0.041(3) Uani 1 1 d .
H37 H 1.3315 0.2675 0.2730 0.050 Uiso 1 1 calc R
C38 C 1.2086(9) 0.2692(7) 0.2868(2) 0.042(3) Uani 1 1 d .
H38 H 1.2305 0.2650 0.3066 0.051 Uiso 1 1 calc R
C39 C 1.1169(9) 0.2736(6) 0.2782(2) 0.036(2) Uani 1 1 d .
H39 H 1.0753 0.2725 0.2920 0.043 Uiso 1 1 calc R
C40 C 1.0856(8) 0.2796(7) 0.2492(2) 0.033(2) Uani 1 1 d .
H40 H 1.0223 0.2822 0.2433 0.039 Uiso 1 1 calc R
C41 C 1.3153(6) 0.2820(7) 0.11551(19) 0.024(2) Uani 1 1 d .
C42 C 1.3088(7) 0.3727(8) 0.1133(3) 0.042(3) Uani 1 1 d .
H42 H 1.2508 0.3997 0.1108 0.051 Uiso 1 1 calc R
C43 C 1.3851(8) 0.4245(10) 0.1146(3) 0.050(3) Uani 1 1 d .
H43 H 1.3793 0.4866 0.1130 0.060 Uiso 1 1 calc R
C44 C 1.4708(8) 0.3862(11) 0.1183(3) 0.052(4) Uani 1 1 d .
H44 H 1.5236 0.4216 0.1189 0.062 Uiso 1 1 calc R
C45 C 1.4771(7) 0.2965(11) 0.1210(3) 0.056(4) Uani 1 1 d .
H45 H 1.5353 0.2699 0.1238 0.068 Uiso 1 1 calc R
C46 C 1.4011(7) 0.2438(9) 0.1196(2) 0.042(3) Uani 1 1 d .
H46 H 1.4072 0.1818 0.1215 0.051 Uiso 1 1 calc R
C47 C 1.2338(9) 0.1083(9) 0.1075(3) 0.055(2) Uani 1 1 d U
C48 C 1.2847(10) 0.0948(11) 0.0840(4) 0.065(2) Uani 1 1 d U
H48 H 1.3146 0.1429 0.0763 0.078 Uiso 1 1 calc R
C49 C 1.2903(11) 0.0097(11) 0.0723(4) 0.074(3) Uani 1 1 d U
H49 H 1.3227 -0.0008 0.0565 0.089 Uiso 1 1 calc R
C50 C 1.2456(11) -0.0594(12) 0.0852(4) 0.075(3) Uani 1 1 d U
H50 H 1.2524 -0.1181 0.0788 0.090 Uiso 1 1 calc R
C51 C 1.1975(12) -0.0455(12) 0.1047(4) 0.076(3) Uani 1 1 d U
H51 H 1.1662 -0.0933 0.1121 0.091 Uiso 1 1 calc R
C52 C 1.1887(10) 0.0413(11) 0.1162(4) 0.068(2) Uani 1 1 d U
H52 H 1.1495 0.0504 0.1304 0.082 Uiso 1 1 calc R
C53 C 1.1000(8) 0.4421(7) 0.0390(2) 0.035(2) Uani 1 1 d .
H53A H 1.1456 0.4777 0.0510 0.041 Uiso 1 1 calc R
H53B H 1.1146 0.4455 0.0190 0.041 Uiso 1 1 calc R
C54 C 1.0083(7) 0.4830(7) 0.0400(2) 0.029(2) Uani 1 1 d .
H54A H 0.9627 0.4482 0.0277 0.034 Uiso 1 1 calc R
H54B H 1.0087 0.5432 0.0319 0.034 Uiso 1 1 calc R
C55 C 1.2215(7) 0.2994(8) 0.0390(2) 0.035(2) Uani 1 1 d .
C56 C 1.2921(8) 0.3585(8) 0.0435(3) 0.042(3) Uani 1 1 d .
H56 H 1.2816 0.4156 0.0506 0.051 Uiso 1 1 calc R
C57 C 1.3796(8) 0.3355(10) 0.0376(3) 0.053(3) Uani 1 1 d .
H57 H 1.4283 0.3760 0.0413 0.064 Uiso 1 1 calc R
C58 C 1.3934(10) 0.2553(11) 0.0266(4) 0.066(4) Uani 1 1 d .
H58 H 1.4520 0.2393 0.0224 0.080 Uiso 1 1 calc R
C59 C 1.3242(11) 0.1977(12) 0.0216(5) 0.093(7) Uani 1 1 d .
H59 H 1.3346 0.1417 0.0136 0.111 Uiso 1 1 calc R
C60 C 1.2392(10) 0.2183(9) 0.0279(4) 0.071(5) Uani 1 1 d .
H60 H 1.1920 0.1761 0.0246 0.085 Uiso 1 1 calc R
C61 C 1.0332(6) 0.2735(6) 0.0231(2) 0.027(2) Uani 1 1 d .
C62 C 0.9560(7) 0.2299(7) 0.0302(2) 0.035(2) Uani 1 1 d .
H62 H 0.9477 0.2239 0.0498 0.042 Uiso 1 1 calc R
C63 C 0.8919(7) 0.1955(9) 0.0096(2) 0.041(3) Uani 1 1 d .
H63 H 0.8393 0.1679 0.0150 0.049 Uiso 1 1 calc R
C64 C 0.9047(9) 0.2013(10) -0.0191(3) 0.053(4) Uani 1 1 d .
H64 H 0.8613 0.1767 -0.0334 0.064 Uiso 1 1 calc R
C65 C 0.9805(10) 0.2427(9) -0.0268(2) 0.049(3) Uani 1 1 d .
H65 H 0.9902 0.2465 -0.0463 0.059 Uiso 1 1 calc R
C66 C 1.0400(9) 0.2771(7) -0.0063(2) 0.038(3) Uani 1 1 d .
H66 H 1.0910 0.3065 -0.0121 0.046 Uiso 1 1 calc R
C67 C 1.0705(6) 0.5406(6) 0.0971(2) 0.027(2) Uani 1 1 d .
C68 C 1.1011(6) 0.5083(7) 0.1242(2) 0.027(2) Uani 1 1 d .
H68 H 1.0711 0.4596 0.1315 0.032 Uiso 1 1 calc R
C69 C 1.1752(8) 0.5462(8) 0.1408(3) 0.040(3) Uani 1 1 d .
H69 H 1.1954 0.5235 0.1593 0.048 Uiso 1 1 calc R
C70 C 1.2189(8) 0.6168(8) 0.1303(3) 0.053(3) Uani 1 1 d .
H70 H 1.2689 0.6430 0.1417 0.063 Uiso 1 1 calc R
C71 C 1.1907(9) 0.6500(9) 0.1033(4) 0.069(5) Uani 1 1 d .
H71 H 1.2218 0.6982 0.0962 0.083 Uiso 1 1 calc R
C72 C 1.1162(8) 0.6124(8) 0.0865(3) 0.049(3) Uani 1 1 d .
H72 H 1.0966 0.6353 0.0680 0.059 Uiso 1 1 calc R
C73 C 0.8957(6) 0.5850(6) 0.0718(2) 0.0244(19) Uani 1 1 d .
C74 C 0.8952(8) 0.6480(7) 0.0933(3) 0.039(3) Uani 1 1 d .
H74 H 0.9371 0.6436 0.1102 0.047 Uiso 1 1 calc R
C75 C 0.8337(9) 0.7173(8) 0.0901(3) 0.052(3) Uani 1 1 d .
H75 H 0.8349 0.7608 0.1046 0.062 Uiso 1 1 calc R
C76 C 0.7704(9) 0.7237(8) 0.0659(3) 0.050(3) Uani 1 1 d .
H76 H 0.7286 0.7713 0.0639 0.060 Uiso 1 1 calc R
C77 C 0.7687(7) 0.6608(7) 0.0449(3) 0.038(3) Uani 1 1 d .
H77 H 0.7258 0.6645 0.0282 0.046 Uiso 1 1 calc R
C78 C 0.8298(6) 0.5924(7) 0.0482(2) 0.028(2) Uani 1 1 d .
H78 H 0.8270 0.5483 0.0337 0.033 Uiso 1 1 calc R
C79 C 0.7152(6) 0.2624(6) 0.09806(19) 0.0205(17) Uani 1 1 d .
H79A H 0.7284 0.2418 0.1181 0.025 Uiso 1 1 calc R
H79B H 0.6491 0.2714 0.0939 0.025 Uiso 1 1 calc R
C80 C 0.7450(6) 0.1928(6) 0.07811(19) 0.0211(18) Uani 1 1 d .
H80A H 0.7944 0.2171 0.0682 0.025 Uiso 1 1 calc R
H80B H 0.6936 0.1788 0.0634 0.025 Uiso 1 1 calc R
C81 C 0.7236(5) 0.4404(6) 0.11880(19) 0.0211(18) Uani 1 1 d .
C82 C 0.7049(6) 0.4095(7) 0.1450(2) 0.0254(19) Uani 1 1 d .
H82 H 0.7133 0.3488 0.1495 0.031 Uiso 1 1 calc R
C83 C 0.6740(7) 0.4659(8) 0.1650(2) 0.035(2) Uani 1 1 d .
H83 H 0.6606 0.4436 0.1828 0.042 Uiso 1 1 calc R
C84 C 0.6628(7) 0.5541(8) 0.1587(2) 0.039(3) Uani 1 1 d .
H84 H 0.6406 0.5927 0.1722 0.047 Uiso 1 1 calc R
C85 C 0.6839(8) 0.5866(8) 0.1330(2) 0.041(3) Uani 1 1 d .
H85 H 0.6780 0.6478 0.1289 0.049 Uiso 1 1 calc R
C86 C 0.7136(7) 0.5302(7) 0.1130(2) 0.029(2) Uani 1 1 d .
H86 H 0.7272 0.5528 0.0952 0.035 Uiso 1 1 calc R
C87 C 0.7190(6) 0.3994(6) 0.0587(2) 0.0231(19) Uani 1 1 d .
C88 C 0.6341(7) 0.4387(8) 0.0534(2) 0.035(2) Uani 1 1 d .
H88 H 0.6008 0.4504 0.0690 0.042 Uiso 1 1 calc R
C89 C 0.5972(8) 0.4610(8) 0.0258(3) 0.043(3) Uani 1 1 d .
H89 H 0.5402 0.4899 0.0226 0.052 Uiso 1 1 calc R
C90 C 0.6439(8) 0.4409(8) 0.0027(2) 0.043(3) Uani 1 1 d .
H90 H 0.6186 0.4559 -0.0162 0.052 Uiso 1 1 calc R
C91 C 0.7279(7) 0.3985(8) 0.0073(2) 0.035(2) Uani 1 1 d .
H91 H 0.7598 0.3837 -0.0083 0.042 Uiso 1 1 calc R
C92 C 0.7637(7) 0.3786(7) 0.0352(2) 0.029(2) Uani 1 1 d .
H92 H 0.8206 0.3497 0.0385 0.035 Uiso 1 1 calc R
C93 C 0.6813(7) 0.0251(7) 0.0968(2) 0.030(2) Uani 1 1 d .
C94 C 0.6898(9) -0.0649(8) 0.1011(3) 0.057(4) Uani 1 1 d .
H94 H 0.7482 -0.0911 0.1034 0.068 Uiso 1 1 calc R
C95 C 0.6139(11) -0.1170(10) 0.1022(4) 0.073(5) Uani 1 1 d .
H95 H 0.6205 -0.1788 0.1048 0.087 Uiso 1 1 calc R
C96 C 0.5280(9) -0.0793(10) 0.0994(3) 0.061(4) Uani 1 1 d .
H96 H 0.4757 -0.1144 0.1004 0.073 Uiso 1 1 calc R
C97 C 0.5210(9) 0.0084(10) 0.0952(4) 0.069(5) Uani 1 1 d .
H97 H 0.4628 0.0349 0.0930 0.083 Uiso 1 1 calc R
C98 C 0.5961(8) 0.0604(9) 0.0939(3) 0.056(4) Uani 1 1 d .
H98 H 0.5886 0.1221 0.0911 0.067 Uiso 1 1 calc R
C99 C 0.8352(6) 0.0351(7) 0.0679(2) 0.027(2) Uani 1 1 d .
C100 C 0.7818(9) 0.0033(10) 0.0436(3) 0.052(3) Uani 1 1 d .
H100 H 0.7177 0.0064 0.0425 0.063 Uiso 1 1 calc R
C101 C 0.8218(11) -0.0331(12) 0.0209(3) 0.070(5) Uani 1 1 d .
H101 H 0.7849 -0.0528 0.0043 0.084 Uiso 1 1 calc R
C102 C 0.9151(10) -0.0405(10) 0.0228(3) 0.059(4) Uani 1 1 d .
H102 H 0.9423 -0.0674 0.0078 0.070 Uiso 1 1 calc R
C103 C 0.9683(8) -0.0084(8) 0.0467(3) 0.043(3) Uani 1 1 d .
H103 H 1.0324 -0.0118 0.0478 0.052 Uiso 1 1 calc R
C104 C 0.9293(7) 0.0287(7) 0.0691(2) 0.035(2) Uani 1 1 d .
H104 H 0.9669 0.0501 0.0854 0.042 Uiso 1 1 calc R
C105 C 0.4176(13) 0.7375(13) 0.1985(5) 0.107(5) Uani 1 1 d DU
H105 H 0.4280 0.7269 0.2185 0.128 Uiso 1 1 calc R
C106 C 0.4649(14) 0.6863(15) 0.1806(4) 0.109(5) Uani 1 1 d DU
H106 H 0.5047 0.6403 0.1878 0.131 Uiso 1 1 calc R
C107 C 0.4496(13) 0.7075(15) 0.1514(5) 0.110(5) Uani 1 1 d DU
H107 H 0.4815 0.6760 0.1384 0.132 Uiso 1 1 calc R
C108 C 0.3884(13) 0.7740(13) 0.1407(5) 0.112(5) Uani 1 1 d DU
H108 H 0.3792 0.7856 0.1207 0.135 Uiso 1 1 calc R
C109 C 0.3407(14) 0.8237(15) 0.1592(4) 0.109(5) Uani 1 1 d DU
H109 H 0.2999 0.8690 0.1521 0.131 Uiso 1 1 calc R
C110 C 0.3555(13) 0.8039(14) 0.1886(5) 0.104(5) Uani 1 1 d DU
H110 H 0.3237 0.8353 0.2017 0.125 Uiso 1 1 calc R
C111 C 0.4992(12) 0.3596(13) 0.2253(3) 0.091(6) Uani 1 1 d D
H111 H 0.5408 0.3119 0.2275 0.110 Uiso 1 1 calc R
C112 C 0.4582(12) 0.3867(13) 0.1982(3) 0.091(7) Uani 1 1 d D
H112 H 0.4730 0.3569 0.1817 0.109 Uiso 1 1 calc R
C113 C 0.3960(11) 0.4567(12) 0.1950(4) 0.082(6) Uani 1 1 d D
H113 H 0.3679 0.4728 0.1765 0.099 Uiso 1 1 calc R
C114 C 0.3757(12) 0.5027(12) 0.2191(3) 0.081(5) Uani 1 1 d D
H114 H 0.3346 0.5508 0.2170 0.097 Uiso 1 1 calc R
C115 C 0.4154(11) 0.4782(12) 0.2464(3) 0.082(5) Uani 1 1 d D
H115 H 0.4021 0.5095 0.2628 0.098 Uiso 1 1 calc R
C116 C 0.4755(10) 0.4066(12) 0.2490(3) 0.077(5) Uani 1 1 d D
H116 H 0.5012 0.3892 0.2676 0.092 Uiso 1 1 calc R

loop_
_atom_site_aniso_label
_atom_site_aniso_U_11
_atom_site_aniso_U_22
_atom_site_aniso_U_33
_atom_site_aniso_U_23
_atom_site_aniso_U_13
_atom_site_aniso_U_12
Pt1 0.01412(14) 0.01543(15) 0.01832(15) 0.00123(12) 0.00177(11) -0.00149(12)
Pt2 0.01219(14) 0.01600(15) 0.02075(15) 0.00038(12) 0.00397(11) -0.00172(12)
Pt3 0.00968(14) 0.02097(17) 0.02132(15) 0.00143(12) 0.00403(11) 0.00090(12)
Pt4 0.00999(14) 0.01795(16) 0.02155(15) 0.00349(12) 0.00277(11) 0.00071(12)
Ge1 0.0111(4) 0.0173(4) 0.0183(4) 0.0017(3) 0.0028(3) -0.0005(3)
P1 0.0165(10) 0.0169(10) 0.0203(10) 0.0019(8) 0.0032(8) 0.0006(8)
P2 0.0141(10) 0.0218(11) 0.0241(11) 0.0022(9) 0.0051(8) -0.0015(9)
P3 0.0194(10) 0.0179(11) 0.0219(10) -0.0001(9) 0.0023(8) -0.0048(9)
P4 0.0113(9) 0.0275(12) 0.0265(11) -0.0017(10) 0.0020(8) 0.0032(9)
P5 0.0216(11) 0.0252(12) 0.0297(12) 0.0051(10) 0.0141(9) 0.0018(10)
P6 0.0175(10) 0.0203(11) 0.0263(11) 0.0046(9) 0.0060(9) 0.0020(9)
P7 0.0097(9) 0.0196(11) 0.0239(10) 0.0036(9) 0.0011(8) 0.0030(8)
P8 0.0140(10) 0.0212(11) 0.0225(10) -0.0039(9) 0.0057(8) -0.0027(8)
C1 0.017(4) 0.027(5) 0.017(4) 0.002(3) 0.001(3) 0.002(4)
C2 0.018(4) 0.022(4) 0.030(5) 0.009(4) 0.008(3) -0.003(4)
C3 0.021(4) 0.015(4) 0.030(5) 0.004(4) 0.005(4) 0.006(3)
C4 0.020(4) 0.028(5) 0.028(5) 0.001(4) 0.004(4) 0.003(4)
C5 0.016(4) 0.032(5) 0.038(5) 0.004(4) 0.005(4) -0.004(4)
C6 0.023(5) 0.030(5) 0.034(5) 0.001(4) -0.003(4) -0.006(4)
C7 0.033(5) 0.028(5) 0.024(4) 0.000(4) -0.005(4) -0.001(4)
C8 0.028(5) 0.017(4) 0.027(4) 0.001(4) 0.003(4) -0.001(4)
C9 0.016(4) 0.018(4) 0.030(4) 0.000(4) 0.005(3) -0.002(3)
C10 0.035(5) 0.021(5) 0.043(6) 0.001(4) 0.011(5) -0.002(4)
C11 0.036(6) 0.023(5) 0.065(8) -0.005(5) 0.002(5) 0.001(5)
C12 0.062(9) 0.047(8) 0.089(11) -0.039(8) -0.015(8) 0.033(7)
C13 0.125(15) 0.073(11) 0.062(9) -0.048(8) -0.047(10) 0.063(11)
C14 0.066(9) 0.039(7) 0.046(7) -0.018(6) -0.013(6) 0.025(6)
C15 0.017(4) 0.026(5) 0.021(4) -0.002(4) 0.003(3) 0.004(4)
C16 0.023(5) 0.030(5) 0.027(5) -0.003(4) 0.015(4) 0.000(4)
C17 0.051(7) 0.022(5) 0.042(6) -0.007(4) 0.018(5) 0.007(5)
C18 0.039(6) 0.043(6) 0.032(5) -0.012(5) 0.011(4) 0.006(5)
C19 0.046(7) 0.048(7) 0.030(5) 0.001(5) 0.022(5) 0.005(6)
C20 0.041(6) 0.030(5) 0.030(5) 0.003(4) 0.009(4) 0.001(5)
C21 0.016(4) 0.040(6) 0.023(4) 0.000(4) 0.005(3) -0.009(4)
C22 0.020(5) 0.038(6) 0.072(8) -0.003(6) 0.011(5) -0.010(5)
C23 0.032(6) 0.047(8) 0.093(11) -0.008(7) 0.011(7) -0.010(6)
C24 0.023(5) 0.078(10) 0.048(7) -0.005(7) 0.005(5) -0.017(6)
C25 0.022(5) 0.062(9) 0.064(8) 0.009(7) -0.003(5) 0.003(6)
C26 0.021(5) 0.044(7) 0.056(7) 0.015(6) -0.005(5) -0.005(5)
C27 0.029(5) 0.027(5) 0.019(4) 0.000(4) -0.004(4) -0.006(4)
C28 0.014(4) 0.025(5) 0.036(5) 0.010(4) 0.000(4) 0.002(4)
C29 0.022(4) 0.022(4) 0.026(4) -0.004(4) 0.013(4) -0.007(4)
C30 0.032(5) 0.024(5) 0.031(5) 0.000(4) 0.006(4) -0.006(4)
C31 0.047(6) 0.019(5) 0.036(5) -0.008(4) 0.008(5) -0.007(4)
C32 0.036(5) 0.026(5) 0.030(5) 0.001(4) 0.022(4) 0.004(4)
C33 0.029(5) 0.021(5) 0.038(5) 0.003(4) 0.012(4) 0.003(4)
C34 0.021(4) 0.019(4) 0.034(5) -0.004(4) 0.010(4) -0.007(4)
C35 0.030(5) 0.015(4) 0.023(4) -0.001(3) 0.003(4) -0.001(4)
C36 0.026(5) 0.029(5) 0.030(5) 0.005(4) -0.001(4) -0.003(4)
C37 0.037(6) 0.044(7) 0.038(6) 0.001(5) -0.015(5) 0.001(5)
C38 0.074(9) 0.031(6) 0.019(5) -0.003(4) -0.006(5) -0.003(6)
C39 0.062(7) 0.018(5) 0.029(5) -0.002(4) 0.017(5) -0.003(5)
C40 0.041(6) 0.022(5) 0.037(5) -0.002(4) 0.008(5) -0.004(4)
C41 0.008(4) 0.044(6) 0.023(4) 0.001(4) 0.005(3) -0.001(4)
C42 0.025(5) 0.041(7) 0.063(8) -0.007(6) 0.012(5) -0.008(5)
C43 0.032(6) 0.057(8) 0.063(8) 0.000(7) 0.011(6) -0.016(6)
C44 0.024(5) 0.088(11) 0.044(7) 0.010(7) 0.006(5) -0.020(6)
C45 0.014(5) 0.097(12) 0.059(8) 0.026(8) 0.009(5) -0.001(6)
C46 0.026(5) 0.059(8) 0.043(6) 0.009(6) 0.010(5) 0.011(5)
C47 0.033(4) 0.053(5) 0.082(6) -0.024(5) 0.011(4) 0.013(4)
C48 0.045(4) 0.062(5) 0.088(6) -0.024(5) 0.011(4) 0.014(4)
C49 0.059(5) 0.069(5) 0.095(6) -0.026(5) 0.011(5) 0.011(4)
C50 0.061(5) 0.066(5) 0.099(6) -0.030(5) 0.012(5) 0.007(4)
C51 0.062(5) 0.066(5) 0.100(6) -0.026(5) 0.011(5) 0.005(4)
C52 0.051(5) 0.061(5) 0.093(6) -0.022(5) 0.012(4) 0.008(4)
C53 0.041(6) 0.027(5) 0.040(6) 0.010(4) 0.023(5) 0.001(5)
C54 0.034(5) 0.023(5) 0.033(5) 0.006(4) 0.018(4) 0.003(4)
C55 0.029(5) 0.038(6) 0.040(6) 0.007(5) 0.019(4) 0.005(5)
C56 0.040(6) 0.044(7) 0.046(6) 0.012(5) 0.018(5) 0.003(5)
C57 0.026(6) 0.077(10) 0.060(8) 0.014(7) 0.020(5) -0.004(6)
C58 0.039(7) 0.078(11) 0.089(11) -0.004(9) 0.035(7) 0.016(7)
C59 0.049(9) 0.065(11) 0.18(2) -0.022(12) 0.057(11) 0.017(8)
C60 0.047(8) 0.038(7) 0.134(15) -0.002(8) 0.039(9) 0.009(6)
C61 0.021(4) 0.027(5) 0.033(5) 0.004(4) 0.004(4) 0.010(4)
C62 0.037(6) 0.039(6) 0.030(5) 0.001(4) 0.007(4) 0.005(5)
C63 0.022(5) 0.061(8) 0.039(6) -0.009(5) 0.000(4) 0.009(5)
C64 0.050(8) 0.064(9) 0.041(6) -0.020(6) -0.012(6) 0.028(7)
C65 0.079(10) 0.050(7) 0.019(5) 0.000(5) 0.009(5) 0.032(7)
C66 0.066(8) 0.025(5) 0.027(5) 0.011(4) 0.022(5) 0.023(5)
C67 0.019(4) 0.022(5) 0.039(5) 0.000(4) 0.005(4) 0.001(4)
C68 0.021(4) 0.032(5) 0.029(5) -0.001(4) 0.005(4) -0.002(4)
C69 0.033(6) 0.041(6) 0.045(6) -0.007(5) -0.003(5) 0.001(5)
C70 0.032(6) 0.039(7) 0.081(9) -0.008(7) -0.017(6) 0.000(5)
C71 0.033(7) 0.040(7) 0.128(14) 0.023(8) -0.018(8) -0.022(6)
C72 0.035(6) 0.031(6) 0.076(9) 0.029(6) -0.013(6) -0.011(5)
C73 0.018(4) 0.023(5) 0.033(5) 0.004(4) 0.005(4) 0.001(4)
C74 0.036(6) 0.027(5) 0.053(7) -0.002(5) 0.000(5) 0.007(5)
C75 0.050(7) 0.033(6) 0.072(9) -0.016(6) 0.005(6) 0.016(6)
C76 0.038(6) 0.033(6) 0.080(9) 0.015(6) 0.009(6) 0.009(5)
C77 0.024(5) 0.033(6) 0.056(7) 0.023(5) 0.002(5) 0.006(4)
C78 0.021(4) 0.030(5) 0.034(5) 0.009(4) 0.009(4) -0.001(4)
C79 0.012(4) 0.024(4) 0.027(4) 0.001(4) 0.006(3) -0.001(3)
C80 0.015(4) 0.021(4) 0.027(4) 0.001(4) 0.002(3) -0.001(3)
C81 0.010(4) 0.026(5) 0.027(4) -0.003(4) 0.002(3) 0.002(3)
C82 0.019(4) 0.028(5) 0.028(5) -0.004(4) 0.002(4) -0.006(4)
C83 0.023(5) 0.050(7) 0.031(5) -0.005(5) 0.002(4) -0.003(5)
C84 0.026(5) 0.044(7) 0.045(6) -0.013(5) -0.003(5) 0.012(5)
C85 0.043(6) 0.033(6) 0.044(6) -0.007(5) 0.001(5) 0.013(5)
C86 0.026(5) 0.030(5) 0.032(5) 0.004(4) 0.006(4) 0.008(4)
C87 0.018(4) 0.020(4) 0.030(5) 0.006(4) -0.003(3) 0.000(3)
C88 0.017(4) 0.050(7) 0.036(5) 0.000(5) -0.007(4) 0.009(4)
C89 0.027(5) 0.051(7) 0.047(7) 0.007(6) -0.016(5) 0.010(5)
C90 0.040(6) 0.049(7) 0.036(6) 0.008(5) -0.012(5) 0.004(5)
C91 0.033(5) 0.041(6) 0.029(5) 0.005(5) -0.001(4) -0.003(5)
C92 0.022(4) 0.033(5) 0.034(5) 0.009(4) 0.005(4) 0.000(4)
C93 0.025(5) 0.034(5) 0.031(5) -0.006(4) 0.008(4) -0.014(4)
C94 0.032(6) 0.032(6) 0.104(12) 0.009(7) -0.001(7) -0.015(5)
C95 0.069(10) 0.045(8) 0.104(13) 0.006(8) 0.007(9) -0.028(8)
C96 0.045(8) 0.061(9) 0.079(10) -0.023(8) 0.020(7) -0.038(7)
C97 0.026(6) 0.057(9) 0.131(14) -0.033(9) 0.034(8) -0.013(6)
C98 0.031(6) 0.034(6) 0.102(11) -0.012(7) 0.008(7) -0.001(5)
C99 0.022(5) 0.029(5) 0.031(5) -0.009(4) 0.009(4) -0.001(4)
C100 0.040(7) 0.073(9) 0.044(7) -0.028(7) 0.007(5) 0.004(6)
C101 0.059(9) 0.095(13) 0.055(8) -0.037(8) 0.006(7) -0.003(9)
C102 0.054(8) 0.066(9) 0.061(8) -0.023(7) 0.029(7) 0.024(7)
C103 0.041(6) 0.047(7) 0.047(7) -0.005(5) 0.027(5) 0.009(5)
C104 0.028(5) 0.035(6) 0.043(6) -0.004(5) 0.017(4) 0.010(4)
C105 0.075(8) 0.103(10) 0.150(11) 0.007(9) 0.044(8) -0.012(7)
C106 0.072(8) 0.107(10) 0.156(11) 0.005(9) 0.045(8) -0.011(8)
C107 0.075(8) 0.110(10) 0.153(11) 0.004(9) 0.043(9) -0.027(7)
C108 0.080(8) 0.110(10) 0.151(11) 0.008(9) 0.031(8) -0.038(8)
C109 0.079(8) 0.101(10) 0.150(11) 0.010(9) 0.026(9) -0.031(8)
C110 0.075(8) 0.099(10) 0.145(11) 0.012(9) 0.038(8) -0.020(7)
C111 0.073(12) 0.111(16) 0.089(14) 0.001(12) 0.005(10) -0.016(12)
C112 0.076(13) 0.133(19) 0.069(11) -0.025(12) 0.029(10) -0.035(13)
C113 0.062(11) 0.117(17) 0.069(11) 0.005(11) 0.010(9) -0.028(11)
C114 0.077(12) 0.081(12) 0.087(13) 0.009(10) 0.014(10) -0.014(10)
C115 0.067(11) 0.105(15) 0.074(11) -0.004(10) 0.015(9) -0.018(11)
C116 0.055(9) 0.120(16) 0.057(9) -0.005(10) 0.010(7) -0.020(10)

loop_
_atom_type_symbol
_atom_type_description
_atom_type_scat_dispersion_real
_atom_type_scat_dispersion_imag
_atom_type_scat_source
C C 0.0033 0.0016 'International Tables Vol C Tables 4.2.6.8 and 6.1.1.4'
H H 0.0000 0.0000 'International Tables Vol C Tables 4.2.6.8 and 6.1.1.4'
P P 0.1023 0.0942 'International Tables Vol C Tables 4.2.6.8 and 6.1.1.4'
Ge Ge 0.1547 1.8001 'International Tables Vol C Tables 4.2.6.8 and 6.1.1.4'
Pt Pt -1.7033 8.3905 'International Tables Vol C Tables 4.2.6.8 and 6.1.1.4'

loop_
_geom_angle_atom_site_label_1
_geom_angle_atom_site_label_2
_geom_angle_atom_site_label_3
_geom_angle
P3 Pt1 P1 112.84(8)
P3 Pt1 Ge1 99.95(6)
P1 Pt1 Ge1 137.92(6)
P3 Pt1 Pt2 152.96(6)
P1 Pt1 Pt2 94.13(6)
Ge1 Pt1 Pt2 57.55(2)
P8 Pt2 P2 116.43(8)
P8 Pt2 Ge1 101.15(6)
P2 Pt2 Ge1 135.55(6)
P8 Pt2 Pt1 157.30(6)
P2 Pt2 Pt1 86.03(6)
Ge1 Pt2 Pt1 57.09(2)
P4 Pt3 P5 109.29(9)
P4 Pt3 Ge1 102.81(7)
P5 Pt3 Ge1 143.25(7)
P4 Pt3 Pt4 153.07(6)
P5 Pt3 Pt4 96.47(6)
Ge1 Pt3 Pt4 56.25(2)
P7 Pt4 P6 108.88(8)
P7 Pt4 Ge1 103.99(6)
P6 Pt4 Ge1 145.43(6)
P7 Pt4 Pt3 155.84(6)
P6 Pt4 Pt3 93.31(6)
Ge1 Pt4 Pt3 56.97(2)
Pt4 Ge1 Pt1 144.76(4)
Pt4 Ge1 Pt3 66.78(2)
Pt1 Ge1 Pt3 121.42(4)
Pt4 Ge1 Pt2 126.74(4)
Pt1 Ge1 Pt2 65.36(2)
Pt3 Ge1 Pt2 150.12(4)
C3 P1 C1 103.4(4)
C3 P1 C9 99.3(4)
C1 P1 C9 99.8(4)
C3 P1 Pt1 117.6(3)
C1 P1 Pt1 114.1(3)
C9 P1 Pt1 119.8(3)
C15 P2 C21 97.1(4)
C15 P2 C2 101.5(4)
C21 P2 C2 100.7(4)
C15 P2 Pt2 116.9(3)
C21 P2 Pt2 120.3(3)
C2 P2 Pt2 116.8(3)
C35 P3 C29 99.7(4)
C35 P3 C27 106.9(4)
C29 P3 C27 101.1(4)
C35 P3 Pt1 118.3(3)
C29 P3 Pt1 119.1(3)
C27 P3 Pt1 109.8(3)
C47 P4 C41 105.3(5)
C47 P4 C28 104.3(6)
C41 P4 C28 97.3(4)
C47 P4 Pt3 116.3(4)
C41 P4 Pt3 114.5(3)
C28 P4 Pt3 116.8(3)
C61 P5 C55 101.5(5)
C61 P5 C53 99.8(5)
C55 P5 C53 99.3(5)
C61 P5 Pt3 112.5(3)
C55 P5 Pt3 118.6(4)
C53 P5 Pt3 121.7(3)
C67 P6 C73 100.2(4)
C67 P6 C54 102.7(5)
C73 P6 C54 100.9(4)
C67 P6 Pt4 114.6(3)
C73 P6 Pt4 119.1(3)
C54 P6 Pt4 116.5(3)
C87 P7 C81 104.6(4)
C87 P7 C79 99.1(4)
C81 P7 C79 102.6(4)
C87 P7 Pt4 111.3(3)
C81 P7 Pt4 119.9(3)
C79 P7 Pt4 116.8(3)
C99 P8 C93 100.3(4)
C99 P8 C80 100.2(4)
C93 P8 C80 103.9(5)
C99 P8 Pt2 119.8(3)
C93 P8 Pt2 118.5(3)
C80 P8 Pt2 111.6(3)
C2 C1 P1 113.5(6)
C2 C1 H1A 108.9
P1 C1 H1A 108.9
C2 C1 H1B 108.9
P1 C1 H1B 108.9
H1A C1 H1B 107.7
C1 C2 P2 115.0(6)
C1 C2 H2A 108.5
P2 C2 H2A 108.5
C1 C2 H2B 108.5
P2 C2 H2B 108.5
H2A C2 H2B 107.5
C4 C3 C8 118.1(8)
C4 C3 P1 120.2(7)
C8 C3 P1 121.5(7)
C3 C4 C5 121.3(9)
C3 C4 H4 119.3
C5 C4 H4 119.3
C4 C5 C6 120.0(9)
C4 C5 H5 120.0
C6 C5 H5 120.0
C7 C6 C5 119.4(9)
C7 C6 H6 120.3
C5 C6 H6 120.3
C6 C7 C8 121.1(9)
C6 C7 H7 119.4
C8 C7 H7 119.4
C7 C8 C3 120.0(9)
C7 C8 H8 120.0
C3 C8 H8 120.0
C10 C9 C14 117.6(9)
C10 C9 P1 120.9(7)
C14 C9 P1 121.4(7)
C9 C10 C11 122.2(11)
C9 C10 H10 118.9
C11 C10 H10 118.9
C12 C11 C10 119.6(11)
C12 C11 H11 120.2
C10 C11 H11 120.2
C11 C12 C13 119.1(12)
C11 C12 H12 120.5
C13 C12 H12 120.5
C14 C13 C12 121.6(13)
C14 C13 H13 119.2
C12 C13 H13 119.2
C13 C14 C9 119.9(12)
C13 C14 H14 120.1
C9 C14 H14 120.1
C16 C15 C20 119.1(9)
C16 C15 P2 119.7(7)
C20 C15 P2 121.0(8)
C15 C16 C17 120.2(9)
C15 C16 H16 119.9
C17 C16 H16 119.9
C18 C17 C16 120.1(10)
C18 C17 H17 120.0
C16 C17 H17 120.0
C19 C18 C17 120.3(10)
C19 C18 H18 119.9
C17 C18 H18 119.9
C18 C19 C20 119.4(10)
C18 C19 H19 120.3
C20 C19 H19 120.3
C15 C20 C19 120.8(10)
C15 C20 H20 119.6
C19 C20 H20 119.6
C26 C21 C22 117.2(9)
C26 C21 P2 120.5(8)
C22 C21 P2 122.4(8)
C21 C22 C23 121.3(12)
C21 C22 H22 119.3
C23 C22 H22 119.3
C24 C23 C22 119.3(13)
C24 C23 H23 120.3
C22 C23 H23 120.3
C23 C24 C25 121.5(11)
C23 C24 H24 119.3
C25 C24 H24 119.3
C24 C25 C26 118.7(12)
C24 C25 H25 120.6
C26 C25 H25 120.6
C21 C26 C25 121.9(11)
C21 C26 H26 119.0
C25 C26 H26 119.0
C28 C27 P3 112.7(6)
C28 C27 H27A 109.1
P3 C27 H27A 109.1
C28 C27 H27B 109.1
P3 C27 H27B 109.1
H27A C27 H27B 107.8
C27 C28 P4 110.1(6)
C27 C28 H28A 109.6
P4 C28 H28A 109.6
C27 C28 H28B 109.6
P4 C28 H28B 109.6
H28A C28 H28B 108.1
C30 C29 C34 117.8(9)
C30 C29 P3 122.2(7)
C34 C29 P3 120.0(7)
C31 C30 C29 120.6(10)
C31 C30 H30 119.7
C29 C30 H30 119.7
C30 C31 C32 120.3(9)
C30 C31 H31 119.8
C32 C31 H31 119.8
C33 C32 C31 120.3(9)
C33 C32 H32 119.9
C31 C32 H32 119.9
C32 C33 C34 119.8(10)
C32 C33 H33 120.1
C34 C33 H33 120.1
C33 C34 C29 121.1(9)
C33 C34 H34 119.5
C29 C34 H34 119.5
C36 C35 C40 118.0(9)
C36 C35 P3 125.1(8)
C40 C35 P3 116.8(7)
C35 C36 C37 120.4(10)
C35 C36 H36 119.8
C37 C36 H36 119.8
C38 C37 C36 120.8(10)
C38 C37 H37 119.6
C36 C37 H37 119.6
C37 C38 C39 120.1(10)
C37 C38 H38 119.9
C39 C38 H38 119.9
C38 C39 C40 119.4(10)
C38 C39 H39 120.3
C40 C39 H39 120.3
C39 C40 C35 121.2(10)
C39 C40 H40 119.4
C35 C40 H40 119.4
C42 C41 C46 118.5(10)
C42 C41 P4 117.3(7)
C46 C41 P4 123.5(9)
C43 C42 C41 121.0(11)
C43 C42 H42 119.5
C41 C42 H42 119.5
C42 C43 C44 120.4(13)
C42 C43 H43 119.8
C44 C43 H43 119.8
C45 C44 C43 118.5(11)
C45 C44 H44 120.7
C43 C44 H44 120.7
C44 C45 C46 121.6(12)
C44 C45 H45 119.2
C46 C45 H45 119.2
C45 C46 C41 119.9(12)
C45 C46 H46 120.1
C41 C46 H46 120.1
C52 C47 C48 118.1(14)
C52 C47 P4 121.1(11)
C48 C47 P4 119.1(12)
C49 C48 C47 119.8(16)
C49 C48 H48 120.1
C47 C48 H48 120.1
C48 C49 C50 117.1(16)
C48 C49 H49 121.4
C50 C49 H49 121.4
C51 C50 C49 122.1(17)
C51 C50 H50 119.0
C49 C50 H50 119.0
C50 C51 C52 121.2(19)
C50 C51 H51 119.4
C52 C51 H51 119.4
C47 C52 C51 121.2(16)
C47 C52 H52 119.4
C51 C52 H52 119.4
C54 C53 P5 115.5(7)
C54 C53 H53A 108.4
P5 C53 H53A 108.4
C54 C53 H53B 108.4
P5 C53 H53B 108.4
H53A C53 H53B 107.5
C53 C54 P6 114.8(7)
C53 C54 H54A 108.6
P6 C54 H54A 108.6
C53 C54 H54B 108.6
P6 C54 H54B 108.6
H54A C54 H54B 107.5
C60 C55 C56 117.5(11)
C60 C55 P5 121.9(10)
C56 C55 P5 120.3(9)
C55 C56 C57 121.0(12)
C55 C56 H56 119.5
C57 C56 H56 119.5
C58 C57 C56 119.2(13)
C58 C57 H57 120.4
C56 C57 H57 120.4
C57 C58 C59 120.1(13)
C57 C58 H58 119.9
C59 C58 H58 119.9
C58 C59 C60 121.3(16)
C58 C59 H59 119.3
C60 C59 H59 119.3
C59 C60 C55 120.8(15)
C59 C60 H60 119.6
C55 C60 H60 119.6
C62 C61 C66 114.5(10)
C62 C61 P5 120.2(8)
C66 C61 P5 125.1(9)
C63 C62 C61 121.9(10)
C63 C62 H62 119.1
C61 C62 H62 119.1
C62 C63 C64 119.7(12)
C62 C63 H63 120.2
C64 C63 H63 120.2
C65 C64 C63 119.9(11)
C65 C64 H64 120.0
C63 C64 H64 120.0
C66 C65 C64 118.7(11)
C66 C65 H65 120.6
C64 C65 H65 120.6
C65 C66 C61 125.2(12)
C65 C66 H66 117.4
C61 C66 H66 117.4
C68 C67 C72 118.8(9)
C68 C67 P6 119.9(7)
C72 C67 P6 121.3(8)
C67 C68 C69 121.2(10)
C67 C68 H68 119.4
C69 C68 H68 119.4
C70 C69 C68 119.6(11)
C70 C69 H69 120.2
C68 C69 H69 120.2
C69 C70 C71 120.8(11)
C69 C70 H70 119.6
C71 C70 H70 119.6
C70 C71 C72 120.1(12)
C70 C71 H71 120.0
C72 C71 H71 120.0
C71 C72 C67 119.7(12)
C71 C72 H72 120.2
C67 C72 H72 120.2
C74 C73 C78 117.3(9)
C74 C73 P6 121.1(8)
C78 C73 P6 121.3(8)
C75 C74 C73 120.2(11)
C75 C74 H74 119.9
C73 C74 H74 119.9
C76 C75 C74 120.8(12)
C76 C75 H75 119.6
C74 C75 H75 119.6
C77 C76 C75 119.5(11)
C77 C76 H76 120.2
C75 C76 H76 120.2
C76 C77 C78 119.4(11)
C76 C77 H77 120.3
C78 C77 H77 120.3
C77 C78 C73 122.6(10)
C77 C78 H78 118.7
C73 C78 H78 118.7
C80 C79 P7 111.2(6)
C80 C79 H79A 109.4
P7 C79 H79A 109.4
C80 C79 H79B 109.4
P7 C79 H79B 109.4
H79A C79 H79B 108.0
C79 C80 P8 113.4(6)
C79 C80 H80A 108.9
P8 C80 H80A 108.9
C79 C80 H80B 108.9
P8 C80 H80B 108.9
H80A C80 H80B 107.7
C82 C81 C86 118.5(9)
C82 C81 P7 120.7(7)
C86 C81 P7 120.3(7)
C81 C82 C83 121.0(10)
C81 C82 H82 119.5
C83 C82 H82 119.5
C84 C83 C82 119.8(10)
C84 C83 H83 120.1
C82 C83 H83 120.1
C83 C84 C85 120.0(10)
C83 C84 H84 120.0
C85 C84 H84 120.0
C84 C85 C86 120.1(11)
C84 C85 H85 119.9
C86 C85 H85 119.9
C85 C86 C81 120.5(10)
C85 C86 H86 119.7
C81 C86 H86 119.7
C88 C87 C92 117.9(9)
C88 C87 P7 124.7(8)
C92 C87 P7 117.3(7)
C89 C88 C87 121.1(10)
C89 C88 H88 119.5
C87 C88 H88 119.5
C88 C89 C90 120.0(10)
C88 C89 H89 120.0
C90 C89 H89 120.0
C89 C90 C91 120.0(10)
C89 C90 H90 120.0
C91 C90 H90 120.0
C92 C91 C90 118.6(10)
C92 C91 H91 120.7
C90 C91 H91 120.7
C91 C92 C87 122.4(9)
C91 C92 H92 118.8
C87 C92 H92 118.8
C98 C93 C94 117.9(10)
C98 C93 P8 123.8(9)
C94 C93 P8 118.3(9)
C93 C94 C95 120.6(13)
C93 C94 H94 119.7
C95 C94 H94 119.7
C94 C95 C96 120.3(14)
C94 C95 H95 119.8
C96 C95 H95 119.8
C97 C96 C95 118.3(12)
C97 C96 H96 120.9
C95 C96 H96 120.9
C96 C97 C98 121.7(13)
C96 C97 H97 119.2
C98 C97 H97 119.2
C93 C98 C97 121.3(13)
C93 C98 H98 119.4
C97 C98 H98 119.4
C100 C99 C104 118.2(9)
C100 C99 P8 121.2(8)
C104 C99 P8 120.4(7)
C99 C100 C101 120.6(12)
C99 C100 H100 119.7
C101 C100 H100 119.7
C102 C101 C100 120.0(13)
C102 C101 H101 120.0
C100 C101 H101 120.0
C103 C102 C101 119.6(11)
C103 C102 H102 120.2
C101 C102 H102 120.2
C102 C103 C104 120.7(11)
C102 C103 H103 119.7
C104 C103 H103 119.7
C103 C104 C99 120.8(11)
C103 C104 H104 119.6
C99 C104 H104 119.6
C106 C105 C110 124(2)
C106 C105 H105 118.1
C110 C105 H105 118.1
C105 C106 C107 115(2)
C105 C106 H106 122.3
C107 C106 H106 122.3
C106 C107 C108 122(2)
C106 C107 H107 118.9
C108 C107 H107 118.9
C107 C108 C109 121(2)
C107 C108 H108 119.5
C109 C108 H108 119.5
C110 C109 C108 118(2)
C110 C109 H109 121.1
C108 C109 H109 121.1
C109 C110 C105 120(2)
C109 C110 H110 120.1
C105 C110 H110 120.1
C112 C111 C116 116.7(17)
C112 C111 H111 121.7
C116 C111 H111 121.7
C111 C112 C113 121.8(17)
C111 C112 H112 119.1
C113 C112 H112 119.1
C114 C113 C112 119.6(17)
C114 C113 H113 120.2
C112 C113 H113 120.2
C115 C114 C113 120.4(17)
C115 C114 H114 119.8
C113 C114 H114 119.8
C114 C115 C116 118.8(17)
C114 C115 H115 120.6
C116 C115 H115 120.6
C115 C116 C111 122.8(16)
C115 C116 H116 118.6
C111 C116 H116 118.6

loop_
_geom_bond_atom_site_label_1
_geom_bond_atom_site_label_2
_geom_bond_distance
Pt1 P3 2.236(2)
Pt1 P1 2.263(2)
Pt1 Ge1 2.4381(9)
Pt1 Pt2 2.6395(5)
Pt2 P8 2.225(2)
Pt2 P2 2.276(2)
Pt2 Ge1 2.4505(9)
Pt3 P4 2.239(2)
Pt3 P5 2.288(2)
Pt3 Ge1 2.4438(9)
Pt3 Pt4 2.6788(5)
Pt4 P7 2.233(2)
Pt4 P6 2.286(2)
Pt4 Ge1 2.4237(9)
P1 C3 1.824(9)
P1 C1 1.837(9)
P1 C9 1.840(9)
P2 C15 1.839(9)
P2 C21 1.850(9)
P2 C2 1.858(9)
P3 C35 1.824(9)
P3 C29 1.831(10)
P3 C27 1.838(10)
P4 C47 1.826(13)
P4 C41 1.830(9)
P4 C28 1.847(10)
P5 C61 1.820(10)
P5 C55 1.845(10)
P5 C53 1.857(10)
P6 C67 1.825(10)
P6 C73 1.835(9)
P6 C54 1.849(10)
P7 C87 1.825(9)
P7 C81 1.831(9)
P7 C79 1.846(9)
P8 C99 1.829(9)
P8 C93 1.831(10)
P8 C80 1.841(9)
C1 C2 1.533(12)
C1 H1A 0.9900
C1 H1B 0.9900
C2 H2A 0.9900
C2 H2B 0.9900
C3 C4 1.383(13)
C3 C8 1.412(13)
C4 C5 1.388(13)
C4 H4 0.9500
C5 C6 1.391(14)
C5 H5 0.9500
C6 C7 1.369(15)
C6 H6 0.9500
C7 C8 1.388(13)
C7 H7 0.9500
C8 H8 0.9500
C9 C10 1.384(13)
C9 C14 1.395(14)
C10 C11 1.388(15)
C10 H10 0.9500
C11 C12 1.366(19)
C11 H11 0.9500
C12 C13 1.38(2)
C12 H12 0.9500
C13 C14 1.380(17)
C13 H13 0.9500
C14 H14 0.9500
C15 C16 1.385(13)
C15 C20 1.391(13)
C16 C17 1.397(14)
C16 H16 0.9500
C17 C18 1.387(15)
C17 H17 0.9500
C18 C19 1.378(17)
C18 H18 0.9500
C19 C20 1.399(15)
C19 H19 0.9500
C20 H20 0.9500
C21 C26 1.376(15)
C21 C22 1.377(15)
C22 C23 1.388(15)
C22 H22 0.9500
C23 C24 1.344(19)
C23 H23 0.9500
C24 C25 1.361(19)
C24 H24 0.9500
C25 C26 1.380(15)
C25 H25 0.9500
C26 H26 0.9500
C27 C28 1.541(13)
C27 H27A 0.9900
C27 H27B 0.9900
C28 H28A 0.9900
C28 H28B 0.9900
C29 C30 1.403(13)
C29 C34 1.407(13)
C30 C31 1.385(14)
C30 H30 0.9500
C31 C32 1.397(15)
C31 H31 0.9500
C32 C33 1.364(14)
C32 H32 0.9500
C33 C34 1.400(13)
C33 H33 0.9500
C34 H34 0.9500
C35 C36 1.381(13)
C35 C40 1.405(14)
C36 C37 1.396(14)
C36 H36 0.9500
C37 C38 1.369(18)
C37 H37 0.9500
C38 C39 1.378(18)
C38 H38 0.9500
C39 C40 1.391(14)
C39 H39 0.9500
C40 H40 0.9500
C41 C42 1.384(16)
C41 C46 1.394(13)
C42 C43 1.376(15)
C42 H42 0.9500
C43 C44 1.393(18)
C43 H43 0.9500
C44 C45 1.37(2)
C44 H44 0.9500
C45 C46 1.381(17)
C45 H45 0.9500
C46 H46 0.9500
C47 C52 1.31(2)
C47 C48 1.43(2)
C48 C49 1.41(2)
C48 H48 0.9500
C49 C50 1.42(2)
C49 H49 0.9500
C50 C51 1.25(2)
C50 H50 0.9500
C51 C52 1.44(2)
C51 H51 0.9500
C52 H52 0.9500
C53 C54 1.507(14)
C53 H53A 0.9900
C53 H53B 0.9900
C54 H54A 0.9900
C54 H54B 0.9900
C55 C60 1.375(18)
C55 C56 1.378(16)
C56 C57 1.408(16)
C56 H56 0.9500
C57 C58 1.35(2)
C57 H57 0.9500
C58 C59 1.35(2)
C58 H58 0.9500
C59 C60 1.371(19)
C59 H59 0.9500
C60 H60 0.9500
C61 C62 1.401(15)
C61 C66 1.404(13)
C62 C63 1.377(15)
C62 H62 0.9500
C63 C64 1.391(17)
C63 H63 0.9500
C64 C65 1.38(2)
C64 H64 0.9500
C65 C66 1.333(18)
C65 H65 0.9500
C66 H66 0.9500
C67 C68 1.388(13)
C67 C72 1.410(14)
C68 C69 1.397(14)
C68 H68 0.9500
C69 C70 1.376(18)
C69 H69 0.9500
C70 C71 1.38(2)
C70 H70 0.9500
C71 C72 1.403(17)
C71 H71 0.9500
C72 H72 0.9500
C73 C74 1.392(15)
C73 C78 1.394(13)
C74 C75 1.392(15)
C74 H74 0.9500
C75 C76 1.390(18)
C75 H75 0.9500
C76 C77 1.373(18)
C76 H76 0.9500
C77 C78 1.377(14)
C77 H77 0.9500
C78 H78 0.9500
C79 C80 1.516(12)
C79 H79A 0.9900
C79 H79B 0.9900
C80 H80A 0.9900
C80 H80B 0.9900
C81 C82 1.382(13)
C81 C86 1.395(13)
C82 C83 1.391(14)
C82 H82 0.9500
C83 C84 1.377(16)
C83 H83 0.9500
C84 C85 1.382(17)
C84 H84 0.9500
C85 C86 1.384(15)
C85 H85 0.9500
C86 H86 0.9500
C87 C88 1.392(13)
C87 C92 1.395(14)
C88 C89 1.390(14)
C88 H88 0.9500
C89 C90 1.397(18)
C89 H89 0.9500
C90 C91 1.400(16)
C90 H90 0.9500
C91 C92 1.389(13)
C91 H91 0.9500
C92 H92 0.9500
C93 C98 1.369(16)
C93 C94 1.384(16)
C94 C95 1.386(18)
C94 H94 0.9500
C95 C96 1.39(2)
C95 H95 0.9500
C96 C97 1.35(2)
C96 H96 0.9500
C97 C98 1.375(17)
C97 H97 0.9500
C98 H98 0.9500
C99 C100 1.397(15)
C99 C104 1.399(13)
C100 C101 1.399(18)
C100 H100 0.9500
C101 C102 1.39(2)
C101 H101 0.9500
C102 C103 1.381(19)
C102 H102 0.9500
C103 C104 1.385(14)
C103 H103 0.9500
C104 H104 0.9500
C105 C106 1.399(10)
C105 C110 1.408(10)
C105 H105 0.9500
C106 C107 1.408(10)
C106 H106 0.9500
C107 C108 1.410(10)
C107 H107 0.9500
C108 C109 1.410(10)
C108 H108 0.9500
C109 C110 1.406(10)
C109 H109 0.9500
C110 H110 0.9500
C111 C112 1.405(9)
C111 C116 1.408(10)
C111 H111 0.9500
C112 C113 1.406(10)
C112 H112 0.9500
C113 C114 1.400(9)
C113 H113 0.9500
C114 C115 1.395(9)
C114 H114 0.9500
C115 C116 1.403(10)
C115 H115 0.9500
C116 H116 0.9500

loop_
_cod_changelog_entry_id
_cod_changelog_entry_author
_cod_changelog_entry_date
_cod_changelog_entry_text
1 'Vaitkus, Antanas' 2024-11-16T00:18:53+02:00
;
 Replaced the '\/Y' character sequence with the backslash character ('\')
 in the '_refine_ls_weighting_details' data value.
;
